data_4346469
loop_
_publ_author_name
'Das, Raj Kumar'
'Aggarwal, Himanshu'
'Barbour, Leonard J.'

_publ_section_title
;
 Anomalous Anisotropic Thermal Expansion in a One-Dimensional Coordination
 Polymer Driven by Conformational Flexibility.
;
_journal_issue 17
_journal_name_full 'Inorganic chemistry'
_journal_page_first 8171
_journal_page_last 8173
_journal_paper_doi 10.1021/acs.inorgchem.5b01560
_journal_volume 54
_journal_year 2015
_chemical_formula_moiety 'C12 H10 Li2 N2 O5, 2(C0.50 H2 O0.50)'
_chemical_formula_sum 'C13 H14 Li2 N2 O6'
_chemical_formula_weight 308.14
_space_group_IT_number 15
_space_group_name_Hall '-C 2yc'
_space_group_name_H-M_alt 'C 1 2/c 1'
_symmetry_cell_setting monoclinic
_symmetry_space_group_name_Hall '-C 2yc'
_symmetry_space_group_name_H-M 'C 1 2/c 1'
_atom_sites_solution_hydrogens geom
_atom_sites_solution_primary direct
_atom_sites_solution_secondary difmap
_audit_creation_method SHELXL-97
_cell_angle_alpha 90.00
_cell_angle_beta 107.209(4)
_cell_angle_gamma 90.00
_cell_formula_units_Z 4
_cell_length_a 17.681(5)
_cell_length_b 9.394(3)
_cell_length_c 10.045(3)
_cell_measurement_reflns_used 1628
_cell_measurement_temperature 100(2)
_cell_measurement_theta_max 25.92
_cell_measurement_theta_min 2.41
_cell_volume 1593.7(8)
_computing_cell_refinement 'SAINT (Bruker, 2009)'
_computing_data_reduction SAINT
_computing_molecular_graphics 'X-Seed (Barbour 2001)'
_computing_structure_refinement 'SHELXL-97 (Sheldrick, 1997)'
_computing_structure_solution 'SHELXS-97 (Sheldrick, 1990)'
_diffrn_ambient_temperature 100(2)
_diffrn_measured_fraction_theta_full 0.996
_diffrn_measured_fraction_theta_max 0.996
_diffrn_measurement_device_type 'CCD area detector'
_diffrn_measurement_method 'phi and omega scans'
_diffrn_radiation_monochromator graphite
_diffrn_radiation_source 'fine-focus sealed tube'
_diffrn_radiation_type MoK\a
_diffrn_radiation_wavelength 0.71073
_diffrn_reflns_av_R_equivalents 0.0208
_diffrn_reflns_av_sigmaI/netI 0.0244
_diffrn_reflns_limit_h_max 21
_diffrn_reflns_limit_h_min -21
_diffrn_reflns_limit_k_max 9
_diffrn_reflns_limit_k_min -11
_diffrn_reflns_limit_l_max 11
_diffrn_reflns_limit_l_min -12
_diffrn_reflns_number 4451
_diffrn_reflns_theta_full 26.03
_diffrn_reflns_theta_max 26.03
_diffrn_reflns_theta_min 2.41
_exptl_absorpt_coefficient_mu 0.100
_exptl_absorpt_correction_T_max 0.9930
_exptl_absorpt_correction_T_min 0.9649
_exptl_absorpt_correction_type multi-scan
_exptl_absorpt_process_details SADABS
_exptl_crystal_colour colorless
_exptl_crystal_density_diffrn 1.284
_exptl_crystal_density_method 'not measured'
_exptl_crystal_description plate
_exptl_crystal_F_000 640
_exptl_crystal_size_max 0.361
_exptl_crystal_size_mid 0.186
_exptl_crystal_size_min 0.071
_refine_diff_density_max 0.734
_refine_diff_density_min -0.321
_refine_diff_density_rms 0.074
_refine_ls_extinction_method none
_refine_ls_goodness_of_fit_ref 1.069
_refine_ls_hydrogen_treatment mixed
_refine_ls_matrix_type full
_refine_ls_number_parameters 124
_refine_ls_number_reflns 1571
_refine_ls_number_restraints 2
_refine_ls_restrained_S_all 1.068
_refine_ls_R_factor_all 0.0576
_refine_ls_R_factor_gt 0.0515
_refine_ls_shift/su_max 0.031
_refine_ls_shift/su_mean 0.001
_refine_ls_structure_factor_coef Fsqd
_refine_ls_weighting_details 'calc w=1/[\s^2^(Fo^2^)+(0.1190P)^2^+1.2021P] where P=(Fo^2^+2Fc^2^)/3'
_refine_ls_weighting_scheme calc
_refine_ls_wR_factor_gt 0.1672
_refine_ls_wR_factor_ref 0.1749
_reflns_number_gt 1358
_reflns_number_total 1571
_reflns_threshold_expression >2sigma(I)
_cod_data_source_file ic5b01560_si_002.cif
_cod_data_source_block LJB_1_100K
_cod_depositor_comments
;
The following automatic conversions were performed:

data item '_symmetry_cell_setting' value 'Monoclinic' was changed to
'monoclinic' in accordance with the
/home/saulius/struct/COD-crude-data/automatic-downloads/DataCite-retrospective/ACS/depositions/lib/dictionaries/cif_core.dic
dictionary named 'cif_core.dic' version 2.4.2 last updated on
2011-04-26.

Automatic conversion script
Id: cif_fix_values 6909 2019-04-08 15:41:33Z antanas 
;
_cod_original_cell_volume 1593.8(9)
_cod_original_sg_symbol_H-M C2/c
_cod_database_code 4346469

loop_
_symmetry_equiv_pos_as_xyz
'x, y, z'
'-x, y, -z+1/2'
'x+1/2, y+1/2, z'
'-x+1/2, y+1/2, -z+1/2'
'-x, -y, -z'
'x, -y, z-1/2'
'-x+1/2, -y+1/2, -z'
'x+1/2, -y+1/2, z-1/2'

loop_
_atom_site_label
_atom_site_type_symbol
_atom_site_fract_x
_atom_site_fract_y
_atom_site_fract_z
_atom_site_U_iso_or_equiv
_atom_site_adp_type
_atom_site_occupancy
_atom_site_symmetry_multiplicity
_atom_site_calc_flag
_atom_site_refinement_flags
O1 O 0.10468(7) 0.07819(14) 0.32253(13) 0.0174(4) Uani 1 1 d .
O1W O 0.0000 -0.17983(19) 0.2500 0.0159(4) Uani 1 2 d S
N1 N 0.35826(9) 0.18293(17) 0.22248(18) 0.0235(4) Uani 1 1 d .
C1 C 0.11883(10) 0.07642(18) 0.20821(19) 0.0145(4) Uani 1 1 d .
O2 O 0.07019(7) 0.04457(14) 0.09327(13) 0.0180(4) Uani 1 1 d .
C2 C 0.20272(10) 0.11448(18) 0.20909(18) 0.0156(4) Uani 1 1 d .
C3 C 0.25172(12) 0.1832(2) 0.3235(2) 0.0268(5) Uani 1 1 d .
H3 H 0.2330 0.2081 0.3999 0.032 Uiso 1 1 calc R
C4 C 0.32884(12) 0.2159(2) 0.3260(2) 0.0289(5) Uani 1 1 d .
H4 H 0.3620 0.2638 0.4052 0.035 Uiso 1 1 calc R
C5 C 0.31025(11) 0.1168(2) 0.1115(2) 0.0244(5) Uani 1 1 d .
H5 H 0.3305 0.0930 0.0367 0.029 Uiso 1 1 calc R
C6 C 0.23222(11) 0.0810(2) 0.0999(2) 0.0204(5) Uani 1 1 d .
H6 H 0.2000 0.0347 0.0189 0.024 Uiso 1 1 calc R
Li1 Li 0.03221(17) -0.0286(3) 0.3940(3) 0.0183(7) Uani 1 1 d .
H1W H -0.0391(16) -0.236(3) 0.246(3) 0.047(8) Uiso 1 1 d .
O3 O 0.0113(3) 0.3890(3) 0.1855(5) 0.094(3) Uani 0.50 1 d PD
C7 C 0.0413(4) 0.3958(6) 0.0627(6) 0.0533(15) Uani 0.50 1 d PD
H7A H 0.0195 0.4799 0.0069 0.080 Uiso 0.50 1 calc PR
H7B H 0.0251 0.3099 0.0060 0.080 Uiso 0.50 1 calc PR
H7C H 0.0992 0.4020 0.0940 0.080 Uiso 0.50 1 calc PR
H1O3 H -0.011(4) 0.307(5) 0.194(5) 0.10(3) Uiso 0.50 1 d PD

loop_
_atom_site_aniso_label
_atom_site_aniso_U_11
_atom_site_aniso_U_22
_atom_site_aniso_U_33
_atom_site_aniso_U_23
_atom_site_aniso_U_13
_atom_site_aniso_U_12
O1 0.0165(7) 0.0230(7) 0.0149(7) -0.0016(5) 0.0083(5) -0.0036(5)
O1W 0.0107(9) 0.0169(9) 0.0214(10) 0.000 0.0067(7) 0.000
N1 0.0163(8) 0.0240(9) 0.0315(9) 0.0005(7) 0.0090(7) -0.0052(6)
C1 0.0136(9) 0.0131(9) 0.0176(9) -0.0006(6) 0.0061(7) -0.0001(6)
O2 0.0126(7) 0.0275(8) 0.0153(7) -0.0032(5) 0.0061(5) -0.0044(5)
C2 0.0135(9) 0.0149(9) 0.0197(9) 0.0009(7) 0.0069(7) -0.0015(6)
C3 0.0235(10) 0.0366(12) 0.0234(11) -0.0096(8) 0.0118(8) -0.0120(8)
C4 0.0213(10) 0.0380(12) 0.0281(11) -0.0078(9) 0.0081(8) -0.0150(9)
C5 0.0173(9) 0.0305(11) 0.0300(11) -0.0033(8) 0.0142(8) -0.0041(8)
C6 0.0160(9) 0.0248(10) 0.0219(10) -0.0044(7) 0.0079(8) -0.0045(7)
Li1 0.0152(14) 0.0239(16) 0.0184(15) -0.0004(12) 0.0090(12) 0.0001(12)
O3 0.093(4) 0.0060(15) 0.113(4) -0.0103(16) -0.080(4) 0.0069(19)
C7 0.082(4) 0.050(3) 0.038(3) 0.006(2) 0.033(3) -0.002(3)

loop_
_atom_type_symbol
_atom_type_description
_atom_type_scat_dispersion_real
_atom_type_scat_dispersion_imag
_atom_type_scat_source
C C 0.0033 0.0016 'International Tables Vol C Tables 4.2.6.8 and 6.1.1.4'
H H 0.0000 0.0000 'International Tables Vol C Tables 4.2.6.8 and 6.1.1.4'
Li Li -0.0003 0.0001 'International Tables Vol C Tables 4.2.6.8 and 6.1.1.4'
N N 0.0061 0.0033 'International Tables Vol C Tables 4.2.6.8 and 6.1.1.4'
O O 0.0106 0.0060 'International Tables Vol C Tables 4.2.6.8 and 6.1.1.4'

loop_
_geom_angle_atom_site_label_1
_geom_angle_atom_site_label_2
_geom_angle_atom_site_label_3
_geom_angle
_geom_angle_site_symmetry_1
_geom_angle_site_symmetry_3
C1 O1 Li1 132.38(15) . .
Li1 O1W Li1 88.7(2) 2 .
C4 N1 C5 117.48(16) . .
O1 C1 O2 125.56(16) . .
O1 C1 C2 116.89(15) . .
O2 C1 C2 117.55(16) . .
O1 C1 Li1 84.91(12) . 2
O2 C1 Li1 40.89(10) . 2
C2 C1 Li1 157.56(14) . 2
C1 O2 Li1 155.66(15) . 6
C1 O2 Li1 114.54(15) . 2
Li1 O2 Li1 89.75(13) 6 2
C6 C2 C3 118.44(17) . .
C6 C2 C1 122.50(16) . .
C3 C2 C1 119.05(17) . .
C2 C3 C4 119.31(19) . .
N1 C4 C3 122.87(18) . .
N1 C5 C6 123.42(18) . .
C2 C6 C5 118.47(17) . .
O2 Li1 O1 111.32(16) 6_556 .
O2 Li1 O2 90.25(13) 6_556 2
O1 Li1 O2 124.49(17) . 2
O2 Li1 O1W 129.79(17) 6_556 .
O1 Li1 O1W 100.36(14) . .
O2 Li1 O1W 103.01(14) 2 .
O2 Li1 C1 114.81(13) 6_556 2
O1 Li1 C1 110.74(14) . 2
O2 Li1 C1 24.57(7) 2 2
O1W Li1 C1 86.96(11) . 2
O2 Li1 Li1 45.96(10) 6_556 5_556
O1 Li1 Li1 131.4(2) . 5_556
O2 Li1 Li1 44.29(9) 2 5_556
O1W Li1 Li1 127.50(19) . 5_556
C1 Li1 Li1 68.86(12) 2 5_556
O2 Li1 Li1 174.34(15) 6_556 2
O1 Li1 Li1 74.01(12) . 2
O2 Li1 Li1 88.06(15) 2 2
O1W Li1 Li1 45.63(10) . 2
C1 Li1 Li1 63.69(11) 2 2
Li1 Li1 Li1 132.1(2) 5_556 2
C7 O3 O3 174.4(5) . 2

loop_
_geom_bond_atom_site_label_1
_geom_bond_atom_site_label_2
_geom_bond_distance
_geom_bond_site_symmetry_2
O1 C1 1.246(2) .
O1 Li1 1.926(3) .
O1W Li1 1.987(3) 2
O1W Li1 1.987(3) .
N1 C4 1.330(3) .
N1 C5 1.338(3) .
C1 O2 1.255(2) .
C1 C2 1.523(2) .
C1 Li1 2.745(4) 2
O2 Li1 1.919(3) 6
O2 Li1 1.976(3) 2
C2 C6 1.383(3) .
C2 C3 1.378(3) .
C3 C4 1.390(3) .
C5 C6 1.391(3) .
Li1 O2 1.919(3) 6_556
Li1 O2 1.976(3) 2
Li1 C1 2.745(4) 2
Li1 Li1 2.748(6) 5_556
Li1 Li1 2.779(6) 2
O3 C7 1.481(8) .
O3 O3 1.465(13) 2
